data_4502136
loop_
_publ_author_name
'Lipstman, Sophia'
'Goldberg, Israel'

_publ_section_title
;
 Supramolecular Crystal Chemistry of Tetra(3-pyridyl)porphyrin. 2. Two-
 and Three-Dimensional Coordination Networks with Cobalt and Cadmium Ions
;
_journal_issue 11
_journal_name_full 'Crystal Growth &amp; Design'
_journal_page_first 5001
_journal_paper_doi 10.1021/cg1011007
_journal_volume 10
_journal_year 2010
_chemical_formula_moiety 'C40 H24 Br4 Cu5 N8'
_chemical_formula_sum 'C40 H24 Br4 Cu5 N8'
_chemical_formula_weight 1254.01
_chemical_name_systematic
; 
 ? 
;
_space_group_IT_number 88
_symmetry_cell_setting tetragonal
_symmetry_space_group_name_Hall '-I 4ad'
_symmetry_space_group_name_H-M 'I 41/a :2'
_atom_sites_solution_hydrogens geom
_atom_sites_solution_primary direct
_atom_sites_solution_secondary difmap
_audit_creation_method SHELXL-97
_cell_angle_alpha 90.00
_cell_angle_beta 90.00
_cell_angle_gamma 90.00
_cell_formula_units_Z 4
_cell_length_a 15.0113(3)
_cell_length_b 15.0113(3)
_cell_length_c 17.3605(4)
_cell_measurement_reflns_used 2224
_cell_measurement_temperature 110(2)
_cell_measurement_theta_max 27.86
_cell_measurement_theta_min 3.03
_cell_volume 3912.00(14)
_computing_cell_refinement Denzo
_computing_data_collection 'Collect, Nonius B.V.'
_computing_data_reduction 'Denzo & Scalepack'
_computing_structure_refinement 'SHELXL-97 (Sheldrick, 1997)'
_computing_structure_solution SIR-97
_diffrn_ambient_temperature 110(2)
_diffrn_detector_area_resol_mean 12.8
_diffrn_measured_fraction_theta_full 0.995
_diffrn_measured_fraction_theta_max 0.995
_diffrn_measurement_device_type 'Nonius KappaCCD'
_diffrn_measurement_method '1 deg. \f scans'
_diffrn_radiation_monochromator graphite
_diffrn_radiation_source 'fine-focus sealed tube'
_diffrn_radiation_type MoK\a
_diffrn_radiation_wavelength 0.71073
_diffrn_reflns_av_R_equivalents 0.0340
_diffrn_reflns_av_sigmaI/netI 0.0356
_diffrn_reflns_limit_h_max 19
_diffrn_reflns_limit_h_min 0
_diffrn_reflns_limit_k_max 19
_diffrn_reflns_limit_k_min -13
_diffrn_reflns_limit_l_max 22
_diffrn_reflns_limit_l_min 0
_diffrn_reflns_number 9214
_diffrn_reflns_theta_full 27.86
_diffrn_reflns_theta_max 27.86
_diffrn_reflns_theta_min 3.03
_diffrn_standards_number 0
_exptl_absorpt_coefficient_mu 6.803
_exptl_absorpt_correction_T_max 0.3432
_exptl_absorpt_correction_T_min 0.2811
_exptl_absorpt_correction_type multi-scan
_exptl_absorpt_process_details 'Blessing, 1995'
_exptl_crystal_colour red
_exptl_crystal_density_diffrn 2.129
_exptl_crystal_density_method 'not measured'
_exptl_crystal_description prism
_exptl_crystal_F_000 2420
_exptl_crystal_size_max 0.25
_exptl_crystal_size_mid 0.25
_exptl_crystal_size_min 0.20
_refine_diff_density_max 1.192
_refine_diff_density_min -0.758
_refine_diff_density_rms 0.127
_refine_ls_extinction_method none
_refine_ls_goodness_of_fit_ref 1.101
_refine_ls_hydrogen_treatment constr
_refine_ls_matrix_type full
_refine_ls_number_parameters 129
_refine_ls_number_reflns 2321
_refine_ls_number_restraints 0
_refine_ls_restrained_S_all 1.101
_refine_ls_R_factor_all 0.0531
_refine_ls_R_factor_gt 0.0379
_refine_ls_shift/su_max 0.000
_refine_ls_shift/su_mean 0.000
_refine_ls_structure_factor_coef Fsqd
_refine_ls_weighting_details 'calc w=1/[\s^2^(Fo^2^)+(0.0498P)^2^+1.7409P] where P=(Fo^2^+2Fc^2^)/3'
_refine_ls_weighting_scheme calc
_refine_ls_wR_factor_gt 0.0965
_refine_ls_wR_factor_ref 0.1028
_reflns_number_gt 1854
_reflns_number_total 2321
_reflns_threshold_expression >2sigma(I)
_cod_data_source_file cg1011007_si_001.cif
_cod_data_source_block 5
_cod_original_sg_symbol_H-M 'I 41/a'
_cod_database_code 4502136

loop_
_symmetry_equiv_pos_as_xyz
'x, y, z'
'-x, -y+1/2, z'
'-y+3/4, x+1/4, z+1/4'
'y+1/4, -x+1/4, z+1/4'
'x+1/2, y+1/2, z+1/2'
'-x+1/2, -y+1, z+1/2'
'-y+5/4, x+3/4, z+3/4'
'y+3/4, -x+3/4, z+3/4'
'-x, -y, -z'
'x, y-1/2, -z'
'y-3/4, -x-1/4, -z-1/4'
'-y-1/4, x-1/4, -z-1/4'
'-x+1/2, -y+1/2, -z+1/2'
'x+1/2, y, -z+1/2'
'y-1/4, -x+1/4, -z+1/4'
'-y+1/4, x+1/4, -z+1/4'

loop_
_atom_site_label
_atom_site_type_symbol
_atom_site_fract_x
_atom_site_fract_y
_atom_site_fract_z
_atom_site_U_iso_or_equiv
_atom_site_adp_type
_atom_site_occupancy
_atom_site_symmetry_multiplicity
_atom_site_calc_flag
_atom_site_refinement_flags
Cu1 Cu 0.0000 -0.2500 0.3750 0.0183(2) Uani 1 4 d S
C1 C 0.2003(2) -0.2246(3) 0.3760(2) 0.0231(8) Uani 1 1 d .
C2 C 0.2680(3) -0.1561(3) 0.3727(2) 0.0285(9) Uani 1 1 d .
H2 H 0.3306 -0.1651 0.3723 0.034 Uiso 1 1 calc R
C3 C 0.2251(3) -0.0769(3) 0.3704(2) 0.0285(9) Uani 1 1 d .
H3 H 0.2521 -0.0197 0.3677 0.034 Uiso 1 1 calc R
C4 C 0.1314(2) -0.0954(2) 0.3728(2) 0.0222(7) Uani 1 1 d .
C5 C 0.0645(3) -0.0309(2) 0.3713(2) 0.0221(7) Uani 1 1 d .
N6 N 0.1170(2) -0.1864(2) 0.37600(17) 0.0204(6) Uani 1 1 d .
C7 C 0.0932(3) 0.0644(2) 0.3636(2) 0.0233(8) Uani 1 1 d .
C8 C 0.0959(3) 0.1022(3) 0.2906(2) 0.0304(9) Uani 1 1 d .
H8 H 0.0810 0.0661 0.2476 0.036 Uiso 1 1 calc R
N9 N 0.1188(2) 0.1877(2) 0.2782(2) 0.0310(8) Uani 1 1 d .
C10 C 0.1426(3) 0.2370(3) 0.3392(2) 0.0290(9) Uani 1 1 d .
H10 H 0.1613 0.2966 0.3308 0.035 Uiso 1 1 calc R
C11 C 0.1412(3) 0.2053(3) 0.4126(3) 0.0345(10) Uani 1 1 d .
H11 H 0.1573 0.2426 0.4546 0.041 Uiso 1 1 calc R
C12 C 0.1155(3) 0.1169(3) 0.4254(2) 0.0342(10) Uani 1 1 d .
H12 H 0.1135 0.0935 0.4762 0.041 Uiso 1 1 calc R
Cu2 Cu 0.10613(4) 0.23926(3) 0.17095(3) 0.03240(17) Uani 1 1 d .
Br Br 0.14669(3) 0.13937(3) 0.07197(2) 0.03228(15) Uani 1 1 d .

loop_
_atom_site_aniso_label
_atom_site_aniso_U_11
_atom_site_aniso_U_22
_atom_site_aniso_U_33
_atom_site_aniso_U_23
_atom_site_aniso_U_13
_atom_site_aniso_U_12
Cu1 0.0164(5) 0.018 0.0205(4) 0.000 0.000 0.000
C1 0.0213(18) 0.0269(19) 0.0210(19) 0.0008(15) -0.0045(14) -0.0025(15)
C2 0.0204(19) 0.027(2) 0.039(2) 0.0022(16) -0.0029(17) -0.0038(15)
C3 0.0244(19) 0.027(2) 0.034(2) 0.0024(16) -0.0006(16) -0.0060(16)
C4 0.0214(18) 0.0230(18) 0.0223(19) 0.0019(14) -0.0007(14) -0.0026(15)
C5 0.0269(19) 0.0208(18) 0.0185(18) 0.0021(14) -0.0021(14) -0.0035(15)
N6 0.0195(15) 0.0209(15) 0.0208(16) 0.0022(12) 0.0007(12) 0.0003(12)
C7 0.0234(18) 0.0206(18) 0.026(2) 0.0027(14) 0.0004(14) 0.0003(15)
C8 0.040(2) 0.0235(19) 0.027(2) 0.0002(16) -0.0044(17) -0.0031(18)
N9 0.043(2) 0.0239(17) 0.0263(18) 0.0005(14) -0.0052(15) -0.0033(15)
C10 0.035(2) 0.0185(18) 0.033(2) -0.0005(15) -0.0067(17) -0.0035(16)
C11 0.044(3) 0.026(2) 0.034(2) -0.0056(17) -0.0091(19) -0.0038(19)
C12 0.049(3) 0.027(2) 0.027(2) 0.0020(16) -0.0031(18) -0.0049(19)
Cu2 0.0415(3) 0.0269(3) 0.0288(3) 0.0032(2) -0.0032(2) -0.0029(2)
Br 0.0250(2) 0.0366(3) 0.0353(3) -0.00380(17) -0.00345(16) 0.00353(16)

loop_
_atom_type_symbol
_atom_type_description
_atom_type_scat_dispersion_real
_atom_type_scat_dispersion_imag
_atom_type_scat_source
C C 0.0033 0.0016 'International Tables Vol C Tables 4.2.6.8 and 6.1.1.4'
H H 0.0000 0.0000 'International Tables Vol C Tables 4.2.6.8 and 6.1.1.4'
N N 0.0061 0.0033 'International Tables Vol C Tables 4.2.6.8 and 6.1.1.4'
Cu Cu 0.3201 1.2651 'International Tables Vol C Tables 4.2.6.8 and 6.1.1.4'
Br Br -0.2901 2.4595 'International Tables Vol C Tables 4.2.6.8 and 6.1.1.4'

loop_
_geom_angle_atom_site_label_1
_geom_angle_atom_site_label_2
_geom_angle_atom_site_label_3
_geom_angle
_geom_angle_site_symmetry_1
_geom_angle_site_symmetry_3
N6 Cu1 N6 179.00(17) . 2_545
N6 Cu1 N6 90.005(2) . 12_556
N6 Cu1 N6 90.004(2) 2_545 12_556
N6 Cu1 N6 90.004(2) . 11_656
N6 Cu1 N6 90.004(2) 2_545 11_656
N6 Cu1 N6 179.01(17) 12_556 11_656
N6 C1 C5 126.4(3) . 11_656
N6 C1 C2 110.0(3) . .
C5 C1 C2 123.6(4) 11_656 .
C3 C2 C1 107.0(3) . .
C3 C2 H2 126.5 . .
C1 C2 H2 126.5 . .
C2 C3 C4 107.1(3) . .
C2 C3 H3 126.4 . .
C4 C3 H3 126.4 . .
N6 C4 C5 125.0(3) . .
N6 C4 C3 110.2(3) . .
C5 C4 C3 124.7(4) . .
C1 C5 C4 124.1(4) 12_556 .
C1 C5 C7 118.6(3) 12_556 .
C4 C5 C7 117.3(3) . .
C1 N6 C4 105.6(3) . .
C1 N6 Cu1 126.9(2) . .
C4 N6 Cu1 127.5(2) . .
C12 C7 C8 118.1(4) . .
C12 C7 C5 123.3(4) . .
C8 C7 C5 118.7(3) . .
N9 C8 C7 123.0(4) . .
N9 C8 H8 118.5 . .
C7 C8 H8 118.5 . .
C10 N9 C8 117.8(3) . .
C10 N9 Cu2 122.7(3) . .
C8 N9 Cu2 119.3(3) . .
N9 C10 C11 122.9(4) . .
N9 C10 H10 118.6 . .
C11 C10 H10 118.6 . .
C10 C11 C12 118.9(4) . .
C10 C11 H11 120.5 . .
C12 C11 H11 120.5 . .
C7 C12 C11 119.2(4) . .
C7 C12 H12 120.4 . .
C11 C12 H12 120.4 . .
N9 Cu2 Br 113.70(10) . .
N9 Cu2 Br 109.35(10) . 16
Br Cu2 Br 131.65(2) . 16
N9 Cu2 Cu2 113.02(10) . 15
Br Cu2 Cu2 54.25(2) . 15
Br Cu2 Cu2 124.33(2) 16 15
N9 Cu2 Cu2 145.10(11) . 16
Br Cu2 Cu2 96.69(3) . 16
Br Cu2 Cu2 54.02(2) 16 16
Cu2 Cu2 Cu2 70.63(2) 15 16
Cu2 Br Cu2 71.73(3) . 15

loop_
_geom_bond_atom_site_label_1
_geom_bond_atom_site_label_2
_geom_bond_distance
_geom_bond_site_symmetry_2
Cu1 N6 1.998(3) .
Cu1 N6 1.998(3) 2_545
Cu1 N6 1.998(3) 12_556
Cu1 N6 1.998(3) 11_656
C1 N6 1.377(5) .
C1 C5 1.380(5) 11_656
C1 C2 1.446(5) .
C2 C3 1.353(6) .
C2 H2 0.9500 .
C3 C4 1.435(5) .
C3 H3 0.9500 .
C4 N6 1.384(5) .
C4 C5 1.395(5) .
C5 C1 1.380(5) 12_556
C5 C7 1.499(5) .
C7 C12 1.372(6) .
C7 C8 1.389(6) .
C8 N9 1.345(5) .
C8 H8 0.9500 .
N9 C10 1.341(5) .
N9 Cu2 2.025(3) .
C10 C11 1.361(6) .
C10 H10 0.9500 .
C11 C12 1.400(6) .
C11 H11 0.9500 .
C12 H12 0.9500 .
Cu2 Br 2.3604(7) .
Cu2 Br 2.3676(6) 16
Cu2 Cu2 2.7701(9) 15
Cu2 Cu2 2.7702(9) 16
Br Cu2 2.3675(6) 15
